data_7133076
loop_
_publ_author_name
'George, 3rd, Gary C'
'Kruse, Samantha J.'
'Forbes, Tori Z.'
'Hutchins, Kristin M.'

_publ_section_title
;
 Off-the-shelf thermosalience of anthracene-9-thiocarboxamide.
;
_journal_issue 60
_journal_name_full 'Chemical communications (Cambridge, England)'
_journal_page_first 7697
_journal_page_last 7700
_journal_paper_doi 10.1039/d4cc01765j
_journal_volume 60
_journal_year 2024
_chemical_formula_moiety 'C15 H11 N S'
_chemical_formula_sum 'C15 H11 N S'
_chemical_formula_weight 237.31
_space_group_crystal_system triclinic
_space_group_IT_number 2
_space_group_name_Hall '-P 1'
_space_group_name_H-M_alt 'P -1'
_atom_sites_solution_hydrogens geom
_atom_sites_solution_primary dual
_audit_creation_date 2023-12-01
_audit_creation_method
;
Olex2 1.5
(compiled 2023.08.24 svn.re1ec1418 for OlexSys, GUI svn.r6817)
;
_audit_update_record
;
2024-04-11 deposited with the CCDC.	2024-05-22 downloaded from the CCDC.
;
_cell_angle_alpha 81.9520(10)
_cell_angle_beta 83.3050(10)
_cell_angle_gamma 77.9300(10)
_cell_formula_units_Z 4
_cell_length_a 9.18680(10)
_cell_length_b 9.92770(10)
_cell_length_c 13.1688(2)
_cell_measurement_reflns_used 24546
_cell_measurement_temperature 179.94(10)
_cell_measurement_theta_max 75.6680
_cell_measurement_theta_min 4.5810
_cell_volume 1158.19(3)
_computing_cell_refinement 'CrysAlisPro 1.171.41.122a (Rigaku OD, 2021)'
_computing_data_collection 'CrysAlisPro 1.171.41.122a (Rigaku OD, 2021)'
_computing_data_reduction 'CrysAlisPro 1.171.41.122a (Rigaku OD, 2021)'
_computing_molecular_graphics 'Olex2 1.5 (Dolomanov et al., 2009)'
_computing_publication_material 'Olex2 1.5 (Dolomanov et al., 2009)'
_computing_structure_refinement 'SHELXL 2018/3 (Sheldrick, 2015)'
_computing_structure_solution 'SHELXT 2018/2 (Sheldrick, 2018)'
_diffrn_ambient_environment N~2~
_diffrn_ambient_temperature 179.94(10)
_diffrn_detector 'Hybrid Pixel Array Detector'
_diffrn_detector_area_resol_mean 10.0000
_diffrn_detector_type HyPix
_diffrn_measured_fraction_theta_full 0.999
_diffrn_measured_fraction_theta_max 0.939
_diffrn_measurement_details
;
List of Runs (angles in degrees, time in seconds):

  # Type    Start    End  Width  t~exp~   \w     \q     \k     \f   Frames
#--------------------------------------------------------------------------
  1  \w   -120.00 -66.00   0.50    0.11    --  -47.76-137.00 -29.00  108
  2  \w    -91.00 -17.00   0.50    0.11    --  -47.76 132.00-143.00  148
  3  \w   -120.00 -69.00   0.50    0.11    --  -47.76-132.00 147.00  102
  4  \w    -95.00 -19.00   0.50    0.11    --  -47.76 137.00  33.00  152
  5  \w     38.00  99.00   0.50    0.11    --   47.76-132.00 147.00  122
  6  \w     41.00 102.00   0.50    0.11    --   47.76-137.00 -29.00  122
  7  \w    -95.00 -19.00   0.50    0.45    --  -91.75 137.00  33.00  152
  8  \w   -158.00 -66.00   0.50    0.45    --  -91.75-137.00 -29.00  184
  9  \w   -162.00 -69.00   0.50    0.45    --  -91.75-132.00 147.00  186
 10  \w     41.00 121.00   0.50    0.45    --  107.31-137.00 -29.00  160
 11  \w     87.00 178.00   0.50    0.45    --  107.31 137.00  33.00  182
 12  \w     38.00 117.00   0.50    0.45    --  107.31-132.00 147.00  158
 13  \w     91.00 178.00   0.50    0.45    --  107.31 132.00-143.00  174
 14  \w    -58.00 -32.00   0.50    0.11    --   14.00 163.00 166.38   52
 15  \w    -21.00  14.00   0.50    0.11    --   14.00 102.00  92.17   70
 16  \w     -8.00  22.00   0.50    0.11    --   26.00 100.00 -96.70   60
 17  \w     -3.00  27.00   0.50    0.11    --   30.00  98.00 121.87   60
 18  \w      9.00  43.00   0.50    0.11    --   38.00  90.00 -58.73   68
 19  \w   -123.00 -35.00   0.50    0.11    --  -47.76 -19.00   0.00  176
 20  \w   -120.00 -25.00   0.50    0.11    --  -47.76 -77.00-120.00  190
 21  \w     35.00 123.00   0.50    0.11    --   47.76  19.00 150.00  176
 22  \w     36.00 121.00   0.50    0.11    --   47.76  38.00-180.00  170
 23  \w     28.00 122.00   0.50    0.11    --   50.00  75.00  11.80  188
 24  \w     28.00 122.00   0.50    0.11    --   50.00  76.00  86.79  188
 25  \w     27.00 122.00   0.50    0.11    --   50.00  77.00 143.55  190
 26  \w     32.00 126.00   0.50    0.11    --   54.00  76.00 -44.37  188
 27  \w     31.00 126.00   0.50    0.11    --   54.00  77.00-162.22  190
 28  \w   -131.00 -35.00   0.50    0.11    --  -58.00 -76.00  63.92  192
 29  \w     36.00 131.00   0.50    0.11    --   58.00  75.00   3.15  190
 30  \w     36.00 131.00   0.50    0.11    --   58.00  75.00-119.35  190
 31  \w     36.00 131.00   0.50    0.11    --   58.00  75.00  45.37  190
 32  \w   -135.00 -41.00   0.50    0.11    --  -62.00 -73.00 -90.91  188
 33  \w   -135.00 -40.00   0.50    0.11    --  -62.00 -74.00-135.32  190
 34  \w     40.00 135.00   0.50    0.11    --   62.00  75.00 103.30  190
 35  \w     41.00 135.00   0.50    0.11    --   62.00  74.00 -85.44  188
 36  \w     40.00 135.00   0.50    0.11    --   62.00  75.00-176.58  190
 37  \w     41.00 135.00   0.50    0.11    --   62.00  73.00 157.52  188
 38  \w   -143.00 -49.00   0.50    0.45    --  -70.00 -73.00 -60.65  188
 39  \w     48.00 143.00   0.50    0.11    --   70.00  76.00  40.70  190
 40  \w   -143.00 -53.00   0.50    0.45    --  -70.00 -61.00  29.48  180
 41  \w   -142.00 -54.00   0.50    0.45    --  -70.00 -60.00  92.77  176
 42  \w   -146.00 -52.00   0.50    0.45    --  -74.00 -74.00-101.34  188
 43  \w   -151.00 -61.00   0.50    0.45    --  -78.00 -61.00 155.50  180
 44  \w    -81.00 -56.00   0.50    0.45    --  -78.00 -75.00 -13.27   50
 45  \w    -87.00 -57.00   0.50    0.45    --  -78.00 -73.00-110.74   60
 46  \w    -82.00 -57.00   0.50    0.45    --  -78.00 -73.00   7.90   50
 47  \w    -94.00 -60.00   0.50    0.45    --  -78.00 -64.00 175.33   68
 48  \w    -89.00 -56.00   0.50    0.45    --  -78.00 -74.00 -78.34   66
 49  \w    -86.00 -57.00   0.50    0.45    --  -78.00 -73.00-132.85   58
 50  \w    -88.00 -62.00   0.50    0.45    --  -82.00 -71.00  26.96   52
 51  \w    -89.00 -63.00   0.50    0.45    --  -82.00 -73.00-132.56   52
 52  \w    -91.00 -65.00   0.50    0.45    --  -82.00 -65.00-165.29   52
 53  \w   -101.00 -72.00   0.50    0.45    --  -91.75 -74.00-160.03   58
 54  \w   -163.00-106.00   0.50    0.45    --  -91.75 -74.00-160.03  114
 55  \w   -124.00 -72.00   0.50    0.45    --  -91.75 -77.00  30.00  104
 56  \w    -96.00 -69.00   0.50    0.45    --  -91.75 -76.00  93.13   54
 57  \w   -141.00-115.00   0.50    0.45    --  -91.75 -76.00  93.13   52
 58  \w    -97.00 -70.00   0.50    0.45    --  -91.75 -75.00 173.74   54
 59  \w    -64.00 -19.00   0.50    0.45    --  -91.75  57.00  30.00   90
 60  \w   -138.00 -71.00   0.50    0.45    --  -91.75 -74.00 163.80  134
 61  \w   -109.00 -83.00   0.50    0.45    --  -91.75 -56.00 -34.51   52
 62  \w   -143.00-116.00   0.50    0.45    --  -91.75 -56.00 -34.51   54
 63  \w   -159.00 -92.00   0.50    0.45    --  -91.75 -60.00-119.80  134
 64  \w   -162.00 -83.00   0.50    0.45    --  -91.75 -64.00 -86.63  158
 65  \w    -96.00 -70.00   0.50    0.45    --  -91.75 -76.00 109.41   52
 66  \w   -163.00 -72.00   0.50    0.45    --  -91.75 -77.00   0.00  182
 67  \w    -95.00 -69.00   0.50    0.45    --  -91.75 -77.00  78.74   52
 68  \w   -162.00 -70.00   0.50    0.45    --  -91.75 -77.00 120.00  184
 69  \w    -96.00 -70.00   0.50    0.45    --  -91.75 -74.00-130.73   52
 70  \w   -140.00 -75.00   0.50    0.45    --  -91.75 -72.00-173.96  130
 71  \w   -157.00-131.00   0.50    0.45    --  -91.75 -72.00  59.65   52
 72  \w   -155.00 -74.00   0.50    0.45    --  -91.75 -66.00 146.33  162
 73  \w   -141.00 -70.00   0.50    0.45    --  -91.75 -77.00 -90.00  142
 74  \w   -157.00 -71.00   0.50    0.45    --  -91.75 -71.00 132.96  172
 75  \w   -150.00-109.00   0.50    0.45    --  -91.75 -77.00  78.74   82
 76  \w   -162.00-120.00   0.50    0.45    --  -91.75 -67.00-159.91   84
 77  \w    -95.00 -69.00   0.50    0.45    --  -91.75 -76.00 101.10   52
 78  \w   -163.00 -73.00   0.50    0.45    --  -91.75 -67.00 -37.84  180
 79  \w   -163.00-101.00   0.50    0.45    --  -91.75 -76.00 101.10  124
 80  \w   -102.00 -70.00   0.50    0.45    --  -91.75 -77.00 -43.24   64
 81  \w   -106.00 -73.00   0.50    0.45    --  -91.75 -67.00-159.91   66
 82  \w   -147.00 -70.00   0.50    0.45    --  -91.75 -75.00  14.03  154
 83  \w   -152.00 -74.00   0.50    0.45    --  -91.75 -66.00  29.98  156
 84  \w    -79.00 -54.00   0.50    0.45    --  -91.75 132.00-143.00   50
 85  \w   -100.00 -72.00   0.50    0.45    --  -91.75 -72.00  59.65   56
 86  \w     36.00  66.00   0.50    0.45    --  107.31 -57.00  90.00   60
 87  \w     81.00 106.00   0.50    0.45    --  107.31 -99.00 120.00   50
 88  \w     47.00 102.00   0.50    0.45    --  107.31 -99.00 -60.00  110
 89  \w     36.00  68.00   0.50    0.45    --  107.31 -57.00   0.00   64
 90  \w     36.00  67.00   0.50    0.45    --  107.31 -57.00  30.00   62
 91  \w     62.00 110.00   0.50    0.45    --  107.31-125.00 -90.00   96
 92  \w     50.00  97.00   0.50    0.45    --  107.31 -99.00-180.00   94
 93  \w     36.00  68.00   0.50    0.45    --  107.31 -57.00-180.00   64
 94  \w     35.00  67.00   0.50    0.45    --  107.31 -57.00 -30.00   64
 95  \w     56.00 106.00   0.50    0.45    --  107.31 -99.00-150.00  100
 96  \w     65.00 109.00   0.50    0.45    --  107.31-125.00  90.00   88
 97  \w     35.00 106.00   0.50    0.45    --  107.31 -99.00 -30.00  142
 98  \w     35.00  68.00   0.50    0.45    --  107.31 -57.00 120.00   66
 99  \w     36.00  67.00   0.50    0.45    --  107.31 -57.00 150.00   62
;
_diffrn_measurement_device 'four-circle diffractometer'
_diffrn_measurement_device_type 'XtaLAB Synergy, Dualflex, HyPix'
_diffrn_measurement_method '\w scans'
_diffrn_orient_matrix_type 'CrysAlisPro convention (1999,Acta A55,543-557)'
_diffrn_orient_matrix_UB_11 0.0141017000
_diffrn_orient_matrix_UB_12 0.0230092000
_diffrn_orient_matrix_UB_13 -0.1185943000
_diffrn_orient_matrix_UB_21 0.1225273000
_diffrn_orient_matrix_UB_22 -0.1320438000
_diffrn_orient_matrix_UB_23 -0.0026921000
_diffrn_orient_matrix_UB_31 -0.1201507000
_diffrn_orient_matrix_UB_32 -0.0870531000
_diffrn_orient_matrix_UB_33 -0.0013343000
_diffrn_radiation_monochromator mirror
_diffrn_radiation_probe x-ray
_diffrn_radiation_type 'Cu K\a'
_diffrn_radiation_wavelength 1.54184
_diffrn_reflns_av_R_equivalents 0.0717
_diffrn_reflns_av_unetI/netI 0.0272
_diffrn_reflns_Laue_measured_fraction_full 0.999
_diffrn_reflns_Laue_measured_fraction_max 0.939
_diffrn_reflns_limit_h_max 11
_diffrn_reflns_limit_h_min -11
_diffrn_reflns_limit_k_max 12
_diffrn_reflns_limit_k_min -12
_diffrn_reflns_limit_l_max 16
_diffrn_reflns_limit_l_min -16
_diffrn_reflns_number 48584
_diffrn_reflns_point_group_measured_fraction_full 0.999
_diffrn_reflns_point_group_measured_fraction_max 0.939
_diffrn_reflns_theta_full 67.684
_diffrn_reflns_theta_max 77.045
_diffrn_reflns_theta_min 3.403
_diffrn_source 'micro-focus sealed X-ray tube'
_diffrn_source_type 'PhotonJet (Cu) X-ray Source'
_exptl_absorpt_coefficient_mu 2.244
_exptl_absorpt_correction_T_max 1.000
_exptl_absorpt_correction_T_min 0.348
_exptl_absorpt_correction_type gaussian
_exptl_absorpt_process_details
;
CrysAlisPro 1.171.41.122a (Rigaku Oxford Diffraction, 2021)
Numerical absorption correction based on gaussian integration over
a multifaceted crystal model
Empirical absorption correction using spherical harmonics,
implemented in SCALE3 ABSPACK scaling algorithm.
;
_exptl_crystal_colour 'clear light yellow'
_exptl_crystal_colour_lustre clear
_exptl_crystal_colour_modifier light
_exptl_crystal_colour_primary yellow
_exptl_crystal_density_diffrn 1.361
_exptl_crystal_description plate
_exptl_crystal_F_000 496
_exptl_crystal_size_max 0.32
_exptl_crystal_size_mid 0.185
_exptl_crystal_size_min 0.086
_refine_diff_density_max 0.981
_refine_diff_density_min -0.378
_refine_diff_density_rms 0.053
_refine_ls_extinction_method none
_refine_ls_goodness_of_fit_ref 1.064
_refine_ls_hydrogen_treatment constr
_refine_ls_matrix_type full
_refine_ls_number_parameters 307
_refine_ls_number_reflns 4602
_refine_ls_number_restraints 0
_refine_ls_restrained_S_all 1.064
_refine_ls_R_factor_all 0.0552
_refine_ls_R_factor_gt 0.0516
_refine_ls_shift/su_max 0.001
_refine_ls_shift/su_mean 0.000
_refine_ls_structure_factor_coef Fsqd
_refine_ls_weighting_details 'w=1/[\s^2^(Fo^2^)+(0.0640P)^2^+0.9406P] where P=(Fo^2^+2Fc^2^)/3'
_refine_ls_weighting_scheme calc
_refine_ls_wR_factor_gt 0.1371
_refine_ls_wR_factor_ref 0.1399
_reflns_Friedel_coverage 0.000
_reflns_number_gt 4227
_reflns_number_total 4602
_reflns_threshold_expression 'I > 2\s(I)'
_cod_data_source_file d4cc01765j4.cif
_cod_data_source_block AnThio_180K
_cod_depositor_comments 'Adding full bibliography for 7133073--7133077.cif.'
_cod_database_code 7133076
_shelx_shelxl_version_number 2018/3
_chemical_oxdiff_formula 'C11 H10 N O'
_shelx_space_group_comment
;
The symmetry employed for this shelxl refinement is uniquely defined
by the following loop, which should always be used as a source of
symmetry information in preference to the above space-group names.
They are only intended as comments.
;
_shelx_estimated_absorpt_t_max 0.830
_shelx_estimated_absorpt_t_min 0.534
_olex2_refinement_description
;
1. Fixed Uiso
 At 1.2 times of:
  All C(H) groups, All N(H,H) groups
2.a Aromatic/amide H refined with riding coordinates:
 C23(H23), C8(H8), C3(H3), C13(H13), C18(H18), C28(H28), C10(H10), C25(H25),
 C21(H21), C6(H6), C4(H4), C12(H12), C27(H27), C26(H26), C11(H11), C19(H19),
 C20(H20), C5(H5)
2.b X=CH2 refined with riding coordinates:
 N1(H1A,H1B), N2(H2A,H2B)
;
_olex2_exptl_crystal_mounting_method 'Crystal was mounted on a 75 um MiTeGen cryoloop.'
_olex2_submission_special_instructions 'No special instructions were received'
_oxdiff_exptl_absorpt_empirical_details
;
Empirical correction (ABSPACK) includes:
- Absorption correction using spherical harmonics
- Frame scaling
- Detector area scaling
;
_oxdiff_exptl_absorpt_empirical_full_max 2.430
_oxdiff_exptl_absorpt_empirical_full_min 0.477

loop_
_space_group_symop_operation_xyz
'x, y, z'
'-x, -y, -z'

loop_
_atom_site_label
_atom_site_type_symbol
_atom_site_fract_x
_atom_site_fract_y
_atom_site_fract_z
_atom_site_U_iso_or_equiv
_atom_site_adp_type
_atom_site_occupancy
_atom_site_site_symmetry_order
_atom_site_calc_flag
_atom_site_refinement_flags_posn
_atom_site_refinement_flags_adp
_atom_site_refinement_flags_occupancy
_atom_site_disorder_assembly
_atom_site_disorder_group
S1 S 0.66040(7) 0.83936(6) 0.42353(5) 0.04257(18) Uani 1 1 d . . . . .
S2 S 0.14604(6) 0.81862(6) 1.07312(4) 0.04004(17) Uani 1 1 d . . . . .
N1 N 0.6124(2) 0.8805(2) 0.61998(16) 0.0457(5) Uani 1 1 d . . . . .
H1A H 0.633441 0.860843 0.682962 0.055 Uiso 1 1 calc R U . . .
H1B H 0.540916 0.948349 0.603405 0.055 Uiso 1 1 calc R U . . .
C1 C 0.8119(2) 0.6909(2) 0.58572(17) 0.0337(5) Uani 1 1 d . . . . .
C16 C 0.3310(2) 0.7167(2) 0.91081(16) 0.0322(4) Uani 1 1 d . . . . .
C17 C 0.3122(2) 0.5823(2) 0.89896(16) 0.0324(4) Uani 1 1 d . . . . .
N2 N 0.1328(2) 0.9116(2) 0.87589(16) 0.0479(5) Uani 1 1 d . . . . .
H2A H 0.165703 0.908895 0.812187 0.057 Uiso 1 1 calc R U . . .
H2B H 0.056656 0.973463 0.892923 0.057 Uiso 1 1 calc R U . . .
C2 C 0.7864(2) 0.5534(2) 0.59994(16) 0.0344(5) Uani 1 1 d . . . . .
C14 C 0.9490(2) 0.7205(2) 0.60352(17) 0.0354(5) Uani 1 1 d . . . . .
C29 C 0.4719(2) 0.7538(2) 0.89125(16) 0.0329(5) Uani 1 1 d . . . . .
C15 C 0.6889(2) 0.8076(2) 0.54959(19) 0.0358(5) Uani 1 1 d . . . . .
C24 C 0.6000(2) 0.6499(2) 0.86381(16) 0.0331(5) Uani 1 1 d . . . . .
C9 C 1.0677(2) 0.6066(3) 0.63318(17) 0.0365(5) Uani 1 1 d . . . . .
C7 C 0.9063(3) 0.4418(2) 0.63057(17) 0.0361(5) Uani 1 1 d . . . . .
C22 C 0.4414(2) 0.4809(2) 0.87025(16) 0.0337(5) Uani 1 1 d . . . . .
C23 C 0.5815(2) 0.5173(2) 0.85438(17) 0.0356(5) Uani 1 1 d . . . . .
H23 H 0.664862 0.450829 0.836991 0.043 Uiso 1 1 calc R U . . .
C30 C 0.1991(2) 0.8209(2) 0.94738(18) 0.0347(5) Uani 1 1 d . . . . .
C8 C 1.0437(3) 0.4726(3) 0.64510(18) 0.0402(5) Uani 1 1 d . . . . .
H8 H 1.121592 0.400094 0.663464 0.048 Uiso 1 1 calc R U . . .
C3 C 0.6460(3) 0.5197(2) 0.58937(17) 0.0372(5) Uani 1 1 d . . . . .
H3 H 0.567073 0.590136 0.569425 0.045 Uiso 1 1 calc R U . . .
C13 C 0.9766(3) 0.8571(3) 0.59507(18) 0.0394(5) Uani 1 1 d . . . . .
H13 H 0.901587 0.932176 0.576249 0.047 Uiso 1 1 calc R U . . .
C18 C 0.1695(3) 0.5432(2) 0.91119(17) 0.0372(5) Uani 1 1 d . . . . .
H18 H 0.084686 0.607148 0.930202 0.045 Uiso 1 1 calc R U . . .
C28 C 0.4946(3) 0.8897(2) 0.89815(18) 0.0387(5) Uani 1 1 d . . . . .
H28 H 0.413267 0.958146 0.915790 0.046 Uiso 1 1 calc R U . . .
C10 C 1.2073(2) 0.6360(3) 0.65097(18) 0.0431(6) Uani 1 1 d . . . . .
H10 H 1.285020 0.563262 0.669145 0.052 Uiso 1 1 calc R U . . .
C25 C 0.7432(2) 0.6879(3) 0.84525(17) 0.0396(5) Uani 1 1 d . . . . .
H25 H 0.826903 0.621823 0.827694 0.047 Uiso 1 1 calc R U . . .
C21 C 0.4216(3) 0.3456(2) 0.85633(18) 0.0418(5) Uani 1 1 d . . . . .
H21 H 0.504471 0.278602 0.838923 0.050 Uiso 1 1 calc R U . . .
C6 C 0.8797(3) 0.3032(3) 0.64766(19) 0.0438(6) Uani 1 1 d . . . . .
H6 H 0.956567 0.230199 0.667020 0.053 Uiso 1 1 calc R U . . .
C4 C 0.6251(3) 0.3869(3) 0.60782(19) 0.0436(6) Uani 1 1 d . . . . .
H4 H 0.531796 0.367820 0.601889 0.052 Uiso 1 1 calc R U . . .
C12 C 1.1110(3) 0.8799(3) 0.61406(18) 0.0439(6) Uani 1 1 d . . . . .
H12 H 1.126191 0.970478 0.608763 0.053 Uiso 1 1 calc R U . . .
C27 C 0.6327(3) 0.9211(3) 0.87942(19) 0.0436(5) Uani 1 1 d . . . . .
H27 H 0.644837 1.010617 0.884076 0.052 Uiso 1 1 calc R U . . .
C26 C 0.7590(3) 0.8187(3) 0.85283(19) 0.0455(6) Uani 1 1 d . . . . .
H26 H 0.853148 0.841572 0.840521 0.055 Uiso 1 1 calc R U . . .
C11 C 1.2284(3) 0.7682(3) 0.64183(19) 0.0463(6) Uani 1 1 d . . . . .
H11 H 1.320176 0.785701 0.653779 0.056 Uiso 1 1 calc R U . . .
C19 C 0.1556(3) 0.4146(3) 0.89559(19) 0.0433(5) Uani 1 1 d . . . . .
H19 H 0.061419 0.391849 0.902838 0.052 Uiso 1 1 calc R U . . .
C20 C 0.2840(3) 0.3140(3) 0.8682(2) 0.0466(6) Uani 1 1 d . . . . .
H20 H 0.273138 0.225805 0.858323 0.056 Uiso 1 1 calc R U . . .
C5 C 0.7443(3) 0.2768(3) 0.6361(2) 0.0482(6) Uani 1 1 d . . . . .
H5 H 0.729296 0.185926 0.646688 0.058 Uiso 1 1 calc R U . . .

loop_
_atom_site_aniso_label
_atom_site_aniso_U_11
_atom_site_aniso_U_22
_atom_site_aniso_U_33
_atom_site_aniso_U_23
_atom_site_aniso_U_13
_atom_site_aniso_U_12
S1 0.0388(3) 0.0419(3) 0.0454(3) -0.0041(2) -0.0139(2) 0.0005(2)
S2 0.0364(3) 0.0414(3) 0.0384(3) -0.0089(2) -0.0002(2) 0.0023(2)
N1 0.0394(11) 0.0486(12) 0.0432(11) -0.0046(9) -0.0104(9) 0.0082(9)
C1 0.0314(10) 0.0367(11) 0.0321(11) -0.0068(9) -0.0048(8) -0.0021(9)
C16 0.0296(10) 0.0354(11) 0.0299(10) -0.0054(8) -0.0042(8) -0.0009(8)
C17 0.0314(10) 0.0386(11) 0.0266(10) -0.0053(8) -0.0046(8) -0.0032(9)
N2 0.0408(11) 0.0556(13) 0.0380(11) -0.0082(9) -0.0052(9) 0.0146(9)
C2 0.0322(11) 0.0398(12) 0.0299(11) -0.0030(9) -0.0040(8) -0.0044(9)
C14 0.0307(11) 0.0418(12) 0.0325(11) -0.0016(9) -0.0068(8) -0.0037(9)
C29 0.0295(10) 0.0385(11) 0.0297(11) -0.0075(9) -0.0042(8) -0.0014(9)
C15 0.0296(10) 0.0319(11) 0.0473(13) -0.0041(9) -0.0112(9) -0.0052(8)
C24 0.0286(10) 0.0413(12) 0.0281(10) -0.0076(9) -0.0043(8) -0.0005(9)
C9 0.0291(10) 0.0479(13) 0.0301(11) -0.0014(9) -0.0051(8) -0.0026(9)
C7 0.0374(11) 0.0391(12) 0.0288(11) -0.0030(9) -0.0033(9) -0.0010(9)
C22 0.0370(11) 0.0345(11) 0.0280(10) -0.0054(8) -0.0052(8) -0.0012(9)
C23 0.0320(11) 0.0392(11) 0.0312(11) -0.0066(9) -0.0046(8) 0.0052(9)
C30 0.0281(10) 0.0346(11) 0.0417(12) -0.0088(9) -0.0052(9) -0.0028(8)
C8 0.0354(12) 0.0439(13) 0.0364(12) -0.0037(10) -0.0079(9) 0.0052(10)
C3 0.0348(11) 0.0453(13) 0.0320(11) -0.0063(9) -0.0061(9) -0.0066(9)
C13 0.0365(12) 0.0447(13) 0.0359(12) -0.0003(10) -0.0051(9) -0.0074(10)
C18 0.0338(11) 0.0442(12) 0.0341(11) -0.0066(9) -0.0036(9) -0.0075(9)
C28 0.0388(12) 0.0410(12) 0.0368(12) -0.0108(9) -0.0045(9) -0.0040(10)
C10 0.0274(11) 0.0677(17) 0.0306(11) -0.0055(11) -0.0057(9) 0.0003(10)
C25 0.0268(10) 0.0569(15) 0.0325(11) -0.0067(10) -0.0030(9) -0.0015(10)
C21 0.0499(14) 0.0345(12) 0.0377(12) -0.0044(9) -0.0056(10) 0.0002(10)
C6 0.0520(14) 0.0376(12) 0.0386(13) -0.0083(10) -0.0065(11) 0.0019(10)
C4 0.0470(13) 0.0490(14) 0.0401(13) -0.0106(11) -0.0069(10) -0.0162(11)
C12 0.0423(13) 0.0582(15) 0.0345(12) -0.0056(11) -0.0054(10) -0.0168(11)
C27 0.0446(13) 0.0477(13) 0.0420(13) -0.0088(11) -0.0049(10) -0.0141(11)
C26 0.0364(12) 0.0616(16) 0.0412(13) -0.0061(11) -0.0038(10) -0.0152(11)
C11 0.0346(12) 0.0714(18) 0.0368(12) -0.0100(12) -0.0076(10) -0.0142(11)
C19 0.0456(13) 0.0481(13) 0.0389(12) -0.0018(10) -0.0046(10) -0.0174(11)
C20 0.0599(16) 0.0367(12) 0.0453(14) -0.0049(10) -0.0053(12) -0.0141(11)
C5 0.0653(17) 0.0369(12) 0.0454(14) -0.0084(10) -0.0067(12) -0.0133(12)

loop_
_atom_type_symbol
_atom_type_description
_atom_type_scat_dispersion_real
_atom_type_scat_dispersion_imag
_atom_type_scat_source
C C 0.0181 0.0091 'International Tables Vol C Tables 4.2.6.8 and 6.1.1.4'
H H 0.0000 0.0000 'International Tables Vol C Tables 4.2.6.8 and 6.1.1.4'
N N 0.0311 0.0180 'International Tables Vol C Tables 4.2.6.8 and 6.1.1.4'
S S 0.3331 0.5567 'International Tables Vol C Tables 4.2.6.8 and 6.1.1.4'

loop_
_exptl_crystal_face_index_h
_exptl_crystal_face_index_k
_exptl_crystal_face_index_l
_exptl_crystal_face_perp_dist
-1 -6 -3 0.1005
0 -6 -3 0.0960
3 -4 -2 0.0860
0 6 3 0.0892
5 5 2 0.1255
0 -2 8 0.0264
1 -1 8 0.0357
-1 1 -8 0.0698
0 2 -8 0.0603
-4 3 2 0.1315
-1 6 3 0.0931
-1 -3 7 0.0494
2 -3 6 0.0469
0 -4 5 0.0469
1 5 -4 0.0815
-5 -5 -1 0.1272
3 -3 -6 0.0828
-4 2 5 0.1000
2 6 5 0.0913
6 -1 2 0.1320
0 6 -1 0.0888
-1 0 -8 0.0562
1 0 8 0.0360
0 -1 8 0.0244
-2 -3 -8 0.0863
1 -1 -8 0.0617
-2 0 8 0.0513
0 2 8 0.0357
1 2 8 0.0473
-2 -1 7 0.0479
1 1 9 0.0363
0 0 8 0.0280

loop_
_geom_angle_atom_site_label_1
_geom_angle_atom_site_label_2
_geom_angle_atom_site_label_3
_geom_angle
_geom_angle_site_symmetry_1
_geom_angle_site_symmetry_3
_geom_angle_publ_flag
H1A N1 H1B 120.0 . . ?
C15 N1 H1A 120.0 . . ?
C15 N1 H1B 120.0 . . ?
C2 C1 C15 118.88(19) . . ?
C14 C1 C2 121.6(2) . . ?
C14 C1 C15 119.5(2) . . ?
C17 C16 C30 119.56(19) . . ?
C29 C16 C17 121.22(19) . . ?
C29 C16 C30 119.20(19) . . ?
C16 C17 C22 118.9(2) . . ?
C16 C17 C18 123.0(2) . . ?
C18 C17 C22 118.1(2) . . ?
H2A N2 H2B 120.0 . . ?
C30 N2 H2A 120.0 . . ?
C30 N2 H2B 120.0 . . ?
C1 C2 C7 118.6(2) . . ?
C1 C2 C3 123.4(2) . . ?
C3 C2 C7 117.9(2) . . ?
C1 C14 C9 118.6(2) . . ?
C1 C14 C13 123.3(2) . . ?
C13 C14 C9 118.0(2) . . ?
C16 C29 C24 118.8(2) . . ?
C16 C29 C28 123.0(2) . . ?
C28 C29 C24 118.2(2) . . ?
N1 C15 S1 124.04(17) . . ?
N1 C15 C1 116.3(2) . . ?
C1 C15 S1 119.66(17) . . ?
C23 C24 C29 119.7(2) . . ?
C23 C24 C25 121.7(2) . . ?
C25 C24 C29 118.6(2) . . ?
C8 C9 C14 119.7(2) . . ?
C8 C9 C10 121.5(2) . . ?
C10 C9 C14 118.8(2) . . ?
C8 C7 C2 119.0(2) . . ?
C8 C7 C6 122.2(2) . . ?
C6 C7 C2 118.8(2) . . ?
C23 C22 C17 119.5(2) . . ?
C23 C22 C21 121.7(2) . . ?
C21 C22 C17 118.7(2) . . ?
C24 C23 C22 121.8(2) . . ?
C24 C23 H23 119.1 . . ?
C22 C23 H23 119.1 . . ?
C16 C30 S2 119.74(16) . . ?
N2 C30 S2 123.82(17) . . ?
N2 C30 C16 116.4(2) . . ?
C9 C8 C7 122.4(2) . . ?
C9 C8 H8 118.8 . . ?
C7 C8 H8 118.8 . . ?
C2 C3 H3 119.3 . . ?
C4 C3 C2 121.3(2) . . ?
C4 C3 H3 119.3 . . ?
C14 C13 H13 119.5 . . ?
C12 C13 C14 120.9(2) . . ?
C12 C13 H13 119.5 . . ?
C17 C18 H18 119.4 . . ?
C19 C18 C17 121.2(2) . . ?
C19 C18 H18 119.4 . . ?
C29 C28 H28 119.4 . . ?
C27 C28 C29 121.1(2) . . ?
C27 C28 H28 119.4 . . ?
C9 C10 H10 119.5 . . ?
C11 C10 C9 121.0(2) . . ?
C11 C10 H10 119.5 . . ?
C24 C25 H25 119.5 . . ?
C26 C25 C24 121.0(2) . . ?
C26 C25 H25 119.5 . . ?
C22 C21 H21 119.6 . . ?
C20 C21 C22 120.8(2) . . ?
C20 C21 H21 119.6 . . ?
C7 C6 H6 119.5 . . ?
C5 C6 C7 120.9(2) . . ?
C5 C6 H6 119.5 . . ?
C3 C4 H4 119.7 . . ?
C3 C4 C5 120.6(2) . . ?
C5 C4 H4 119.7 . . ?
C13 C12 H12 119.4 . . ?
C13 C12 C11 121.1(3) . . ?
C11 C12 H12 119.4 . . ?
C28 C27 H27 119.6 . . ?
C28 C27 C26 120.7(2) . . ?
C26 C27 H27 119.6 . . ?
C25 C26 C27 120.4(2) . . ?
C25 C26 H26 119.8 . . ?
C27 C26 H26 119.8 . . ?
C10 C11 C12 120.0(2) . . ?
C10 C11 H11 120.0 . . ?
C12 C11 H11 120.0 . . ?
C18 C19 H19 119.7 . . ?
C18 C19 C20 120.5(2) . . ?
C20 C19 H19 119.7 . . ?
C21 C20 C19 120.6(2) . . ?
C21 C20 H20 119.7 . . ?
C19 C20 H20 119.7 . . ?
C6 C5 C4 120.4(2) . . ?
C6 C5 H5 119.8 . . ?
C4 C5 H5 119.8 . . ?

loop_
_geom_bond_atom_site_label_1
_geom_bond_atom_site_label_2
_geom_bond_distance
_geom_bond_site_symmetry_2
_geom_bond_publ_flag
S1 C15 1.687(2) . ?
S2 C30 1.669(2) . ?
N1 H1A 0.8600 . ?
N1 H1B 0.8600 . ?
N1 C15 1.304(3) . ?
C1 C2 1.416(3) . ?
C1 C14 1.403(3) . ?
C1 C15 1.506(3) . ?
C16 C17 1.412(3) . ?
C16 C29 1.404(3) . ?
C16 C30 1.500(3) . ?
C17 C22 1.438(3) . ?
C17 C18 1.428(3) . ?
N2 H2A 0.8600 . ?
N2 H2B 0.8600 . ?
N2 C30 1.317(3) . ?
C2 C7 1.439(3) . ?
C2 C3 1.426(3) . ?
C14 C9 1.442(3) . ?
C14 C13 1.419(3) . ?
C29 C24 1.441(3) . ?
C29 C28 1.424(3) . ?
C24 C23 1.386(3) . ?
C24 C25 1.428(3) . ?
C9 C8 1.378(3) . ?
C9 C10 1.424(3) . ?
C7 C8 1.399(3) . ?
C7 C6 1.430(3) . ?
C22 C23 1.393(3) . ?
C22 C21 1.432(3) . ?
C23 H23 0.9300 . ?
C8 H8 0.9300 . ?
C3 H3 0.9300 . ?
C3 C4 1.356(3) . ?
C13 H13 0.9300 . ?
C13 C12 1.357(3) . ?
C18 H18 0.9300 . ?
C18 C19 1.355(3) . ?
C28 H28 0.9300 . ?
C28 C27 1.356(3) . ?
C10 H10 0.9300 . ?
C10 C11 1.353(4) . ?
C25 H25 0.9300 . ?
C25 C26 1.355(4) . ?
C21 H21 0.9300 . ?
C21 C20 1.351(4) . ?
C6 H6 0.9300 . ?
C6 C5 1.353(4) . ?
C4 H4 0.9300 . ?
C4 C5 1.419(4) . ?
C12 H12 0.9300 . ?
C12 C11 1.416(4) . ?
C27 H27 0.9300 . ?
C27 C26 1.418(4) . ?
C26 H26 0.9300 . ?
C11 H11 0.9300 . ?
C19 H19 0.9300 . ?
C19 C20 1.425(4) . ?
C20 H20 0.9300 . ?
C5 H5 0.9300 . ?

loop_
_geom_torsion_atom_site_label_1
_geom_torsion_atom_site_label_2
_geom_torsion_atom_site_label_3
_geom_torsion_atom_site_label_4
_geom_torsion
_geom_torsion_site_symmetry_1
_geom_torsion_site_symmetry_2
_geom_torsion_site_symmetry_3
_geom_torsion_site_symmetry_4
_geom_torsion_publ_flag
C1 C2 C7 C8 -0.1(3) . . . . ?
C1 C2 C7 C6 178.3(2) . . . . ?
C1 C2 C3 C4 -177.3(2) . . . . ?
C1 C14 C9 C8 -1.1(3) . . . . ?
C1 C14 C9 C10 179.8(2) . . . . ?
C1 C14 C13 C12 179.4(2) . . . . ?
C16 C17 C22 C23 -0.3(3) . . . . ?
C16 C17 C22 C21 -178.79(19) . . . . ?
C16 C17 C18 C19 177.6(2) . . . . ?
C16 C29 C24 C23 1.8(3) . . . . ?
C16 C29 C24 C25 -179.25(19) . . . . ?
C16 C29 C28 C27 179.5(2) . . . . ?
C17 C16 C29 C24 -3.2(3) . . . . ?
C17 C16 C29 C28 177.3(2) . . . . ?
C17 C16 C30 S2 82.4(2) . . . . ?
C17 C16 C30 N2 -98.6(3) . . . . ?
C17 C22 C23 C24 -1.1(3) . . . . ?
C17 C22 C21 C20 1.1(3) . . . . ?
C17 C18 C19 C20 1.1(4) . . . . ?
C2 C1 C14 C9 2.4(3) . . . . ?
C2 C1 C14 C13 -176.8(2) . . . . ?
C2 C1 C15 S1 -80.0(2) . . . . ?
C2 C1 C15 N1 101.5(3) . . . . ?
C2 C7 C8 C9 1.4(3) . . . . ?
C2 C7 C6 C5 -0.4(4) . . . . ?
C2 C3 C4 C5 -1.4(4) . . . . ?
C14 C1 C2 C7 -1.8(3) . . . . ?
C14 C1 C2 C3 175.7(2) . . . . ?
C14 C1 C15 S1 99.4(2) . . . . ?
C14 C1 C15 N1 -79.1(3) . . . . ?
C14 C9 C8 C7 -0.7(4) . . . . ?
C14 C9 C10 C11 0.9(3) . . . . ?
C14 C13 C12 C11 0.7(4) . . . . ?
C29 C16 C17 C22 2.5(3) . . . . ?
C29 C16 C17 C18 -175.6(2) . . . . ?
C29 C16 C30 S2 -96.2(2) . . . . ?
C29 C16 C30 N2 82.8(3) . . . . ?
C29 C24 C23 C22 0.3(3) . . . . ?
C29 C24 C25 C26 -0.2(3) . . . . ?
C29 C28 C27 C26 -0.3(4) . . . . ?
C15 C1 C2 C7 177.6(2) . . . . ?
C15 C1 C2 C3 -4.9(3) . . . . ?
C15 C1 C14 C9 -177.0(2) . . . . ?
C15 C1 C14 C13 3.8(3) . . . . ?
C24 C29 C28 C27 0.0(3) . . . . ?
C24 C25 C26 C27 -0.1(4) . . . . ?
C9 C14 C13 C12 0.2(3) . . . . ?
C9 C10 C11 C12 -0.1(4) . . . . ?
C7 C2 C3 C4 0.2(3) . . . . ?
C7 C6 C5 C4 -0.8(4) . . . . ?
C22 C17 C18 C19 -0.4(3) . . . . ?
C22 C21 C20 C19 -0.5(4) . . . . ?
C23 C24 C25 C26 178.7(2) . . . . ?
C23 C22 C21 C20 -177.4(2) . . . . ?
C30 C16 C17 C22 -176.04(19) . . . . ?
C30 C16 C17 C18 5.9(3) . . . . ?
C30 C16 C29 C24 175.28(19) . . . . ?
C30 C16 C29 C28 -4.2(3) . . . . ?
C8 C9 C10 C11 -178.2(2) . . . . ?
C8 C7 C6 C5 177.9(2) . . . . ?
C3 C2 C7 C8 -177.7(2) . . . . ?
C3 C2 C7 C6 0.7(3) . . . . ?
C3 C4 C5 C6 1.7(4) . . . . ?
C13 C14 C9 C8 178.1(2) . . . . ?
C13 C14 C9 C10 -1.0(3) . . . . ?
C13 C12 C11 C10 -0.8(4) . . . . ?
C18 C17 C22 C23 177.9(2) . . . . ?
C18 C17 C22 C21 -0.6(3) . . . . ?
C18 C19 C20 C21 -0.6(4) . . . . ?
C28 C29 C24 C23 -178.7(2) . . . . ?
C28 C29 C24 C25 0.2(3) . . . . ?
C28 C27 C26 C25 0.3(4) . . . . ?
C10 C9 C8 C7 178.3(2) . . . . ?
C25 C24 C23 C22 -178.6(2) . . . . ?
C21 C22 C23 C24 177.4(2) . . . . ?
C6 C7 C8 C9 -177.0(2) . . . . ?

loop_
_exptl_oxdiff_crystal_face_indexfrac_h
_exptl_oxdiff_crystal_face_indexfrac_k
_exptl_oxdiff_crystal_face_indexfrac_l
_exptl_oxdiff_crystal_face_x
_exptl_oxdiff_crystal_face_y
_exptl_oxdiff_crystal_face_z
-1.0643 -6.3201 -2.7836 0.1697 0.7116 0.6818
0.0051 -6.1457 -2.8426 0.1958 0.8198 0.5382
3.1213 -4.4178 -2.4505 0.2330 0.9724 0.0128
-0.0099 6.1444 2.8427 -0.1959 -0.8202 -0.5375
4.7493 4.8801 1.6366 -0.0148 -0.0669 -0.9977
0.0266 -1.8789 7.7455 -0.9614 0.2305 0.1500
1.2566 -0.7564 8.1649 -0.9680 0.2319 -0.0960
-1.3997 0.6181 -8.1821 0.9648 -0.2311 0.1253
-0.1150 1.8021 -7.7913 0.9638 -0.2311 -0.1327
-4.3176 3.0896 1.9887 -0.2256 -0.9423 0.2471
-0.9902 5.8046 2.8196 -0.2148 -0.8954 -0.3901
-1.3202 -2.9708 6.7530 -0.8878 0.2123 0.4082
1.6535 -3.1888 6.2535 -0.7917 0.6068 0.0706
-0.0939 -4.4348 5.2918 -0.7309 0.5598 0.3903
0.6527 5.1376 -4.1551 0.6202 -0.5872 -0.5201
-4.9617 -4.6169 -1.4233 -0.0074 0.0055 1.0000
2.8719 -2.6802 -5.9483 0.6843 0.7218 -0.1038
-3.7130 1.7033 5.4390 -0.6582 -0.6945 0.2906
2.1192 5.5339 5.2098 -0.4606 -0.4851 -0.7433
5.5126 -0.7311 2.4320 -0.2275 0.7654 -0.6019
-0.1504 6.1123 -0.8883 0.2439 -0.8231 -0.5128
-0.7321 0.4739 -8.3416 0.9898 -0.1298 0.0578
1.1736 -0.0557 8.3981 -0.9807 0.1285 -0.1474
0.0184 -1.1305 8.1127 -0.9879 0.1297 0.0854
-1.6458 -3.2470 -7.8673 0.8351 0.2483 0.4909
0.9586 -1.0976 -8.1825 0.9587 0.2844 -0.0087
-1.8474 0.2407 7.7630 -0.9412 -0.2790 0.1906
-0.4332 1.5736 8.3000 -0.9542 -0.2832 -0.0960
0.6619 2.4975 8.2535 -0.9120 -0.2709 -0.3080
-1.9323 -1.3803 7.3998 -0.9366 -0.0744 0.3424
0.8368 1.1845 8.5386 -0.9736 -0.0769 -0.2150
-0.1943 0.2452 8.4299 -0.9968 -0.0789 -0.0092
